data_7227823
loop_
_publ_author_name
'Mol\<canov, Kre\<simir'
'Koji\'c-Prodi\'c, Biserka'

_publ_section_title
;
 Spin pairing, electrostatic and dipolar interactions influence stacking
 of radical anions in alkali salts of
 4,5-dichloro-3,6-dioxocyclohexa-1,4-diene-1,2-dicarbonitrile (DDQ)
;
_journal_issue 13
_journal_name_full CrystEngComm
_journal_page_first 1801
_journal_paper_doi 10.1039/C7CE00261K
_journal_volume 19
_journal_year 2017
_chemical_absolute_configuration unk
_chemical_compound_source 'synthesis as described'
_chemical_formula_moiety 'C8 H2 Cl2 K1 N2 O3'
_chemical_formula_sum 'C8 H2 Cl2 K N2 O3'
_chemical_formula_weight 284.12
_space_group_crystal_system trigonal
_space_group_IT_number 157
_space_group_name_Hall 'P 3 -2'
_space_group_name_H-M_alt 'P 3 1 m'
_symmetry_cell_setting hexagonal
_symmetry_Int_Tables_number 157
_symmetry_space_group_name_Hall 'P 3 -2'
_symmetry_space_group_name_H-M 'P 3 1 m'
_atom_sites_solution_hydrogens difmap
_audit_creation_date 2015-03-18T16:21:00-00:00
_audit_creation_method 'WinGX routine CIF_UPDATE'
_audit_update_record
;
2017-02-03 deposited with the CCDC.
2017-03-08 downloaded from the CCDC.
;
_cell_angle_alpha 90.000(5)
_cell_angle_beta 90.000(5)
_cell_angle_gamma 120.000(5)
_cell_formula_units_Z 3
_cell_length_a 16.044(5)
_cell_length_b 16.044(5)
_cell_length_c 3.555(5)
_cell_measurement_reflns_used 760
_cell_measurement_temperature 293(2)
_cell_measurement_theta_max 75.0264
_cell_measurement_theta_min 3.1762
_cell_measurement_wavelength 1.54179
_cell_volume 792.5(12)
_computing_cell_refinement
;
        CrysAlisPro, Agilent Technologies,
        Version 1.171.35.21 (release 20-01-2012 CrysAlis171 .NET)
        (compiled Jan 23 2012,18:06:46)
;
_computing_data_collection
;
        CrysAlisPro, Agilent Technologies,
        Version 1.171.35.21 (release 20-01-2012 CrysAlis171 .NET)
        (compiled Jan 23 2012,18:06:46)
;
_computing_data_reduction
;
        CrysAlisPro, Agilent Technologies,
        Version 1.171.35.21 (release 20-01-2012 CrysAlis171 .NET)
        (compiled Jan 23 2012,18:06:46)
;
_computing_molecular_graphics 'Ortep-3 for Windows (Farrugia, 1997)'
_computing_publication_material 'WinGX publication routines (Farrugia, 1999)'
_computing_structure_refinement 'SHELXL-2013 (Sheldrick, 2013)'
_computing_structure_solution 'SIR92 (Giacovazzo et al, 1993)'
_diffrn_ambient_temperature 293(2)
_diffrn_detector_area_resol_mean 10.4323
_diffrn_measured_fraction_theta_full 0.998
_diffrn_measured_fraction_theta_max 0.992
_diffrn_measurement_device_type 'Xcalibur, Ruby, Nova'
_diffrn_measurement_method '\w scans'
_diffrn_orient_matrix_UB_11 -0.0137502
_diffrn_orient_matrix_UB_12 0.0054834
_diffrn_orient_matrix_UB_13 -0.4265122
_diffrn_orient_matrix_UB_21 -0.108903
_diffrn_orient_matrix_UB_22 -0.0432104
_diffrn_orient_matrix_UB_23 0.059595
_diffrn_orient_matrix_UB_31 0.0142158
_diffrn_orient_matrix_UB_32 0.1017006
_diffrn_orient_matrix_UB_33 0.0488232
_diffrn_radiation_monochromator mirror
_diffrn_radiation_probe x-ray
_diffrn_radiation_type CuK\a
_diffrn_radiation_wavelength 1.54179
_diffrn_reflns_av_R_equivalents 0.0369
_diffrn_reflns_av_unetI/netI 0.0649
_diffrn_reflns_Laue_measured_fraction_full 0.998
_diffrn_reflns_Laue_measured_fraction_max 0.992
_diffrn_reflns_limit_h_max 12
_diffrn_reflns_limit_h_min -20
_diffrn_reflns_limit_k_max 20
_diffrn_reflns_limit_k_min -15
_diffrn_reflns_limit_l_max 4
_diffrn_reflns_limit_l_min -4
_diffrn_reflns_number 3827
_diffrn_reflns_point_group_measured_fraction_full 0.875
_diffrn_reflns_point_group_measured_fraction_max 0.869
_diffrn_reflns_theta_full 67.68
_diffrn_reflns_theta_max 75.838
_diffrn_reflns_theta_min 3.181
_exptl_absorpt_coefficient_mu 9.032
_exptl_absorpt_correction_T_max 1
_exptl_absorpt_correction_T_min 0.13796
_exptl_absorpt_correction_type multi-scan
_exptl_absorpt_process_details
;
        CrysAlisPro, Agilent Technologies,
        Version 1.171.35.21 (release 20-01-2012 CrysAlis171 .NET)
        (compiled Jan 23 2012,18:06:46)
        Empirical absorption correction using spherical harmonics,
 implemented in SCALE3 ABSPACK scaling algorithm.
;
_exptl_crystal_colour 'dark red'
_exptl_crystal_density_diffrn 1.786
_exptl_crystal_density_method 'not measured'
_exptl_crystal_description prism
_exptl_crystal_F_000 524
_exptl_crystal_size_max 0.16
_exptl_crystal_size_mid 0.15
_exptl_crystal_size_min 0.08
_refine_diff_density_max 0.572
_refine_diff_density_min -1.115
_refine_diff_density_rms 0.121
_refine_ls_abs_structure_details
;
 Classical Flack method preferred over Parsons because s.u. lower.
;
_refine_ls_abs_structure_Flack 0.07(5)
_refine_ls_extinction_method none
_refine_ls_goodness_of_fit_ref 1.126
_refine_ls_hydrogen_treatment refxyz
_refine_ls_matrix_type full
_refine_ls_number_parameters 79
_refine_ls_number_reflns 1023
_refine_ls_number_restraints 3
_refine_ls_restrained_S_all 1.126
_refine_ls_R_factor_all 0.0624
_refine_ls_R_factor_gt 0.0608
_refine_ls_shift/su_max 0
_refine_ls_shift/su_mean 0
_refine_ls_structure_factor_coef Fsqd
_refine_ls_weighting_details 'w=1/[\s^2^(Fo^2^)+(0.1275P)^2^+0.1081P] where P=(Fo^2^+2Fc^2^)/3'
_refine_ls_weighting_scheme calc
_refine_ls_wR_factor_gt 0.165
_refine_ls_wR_factor_ref 0.1671
_reflns_number_gt 982
_reflns_number_total 1023
_reflns_threshold_expression 'I > 2\s(I)'
_cod_data_source_file c7ce00261k2.cif
_cod_data_source_block kcn2cl2q-mecn
_cod_depositor_comments 'Adding full bibliography for 7227819--7227824.cif.'
_cod_database_code 7227823

loop_
_symmetry_equiv_pos_site_id
_symmetry_equiv_pos_as_xyz
1 x,y,z
2 -y,x-y,z
3 y,x,z
4 -x+y,-x,z
5 -x,-x+y,z
6 x-y,-y,z

loop_
_atom_site_label
_atom_site_type_symbol
_atom_site_fract_x
_atom_site_fract_y
_atom_site_fract_z
_atom_site_U_iso_or_equiv
_atom_site_adp_type
_atom_site_occupancy
_atom_site_calc_flag
K1 K 0.6667 0.3333 0.8497(7) 0.0422(6) Uani 1 d
K2 K 1 1 0.202(4) 0.126(3) Uani 1 d
Cl1 Cl 0.46067(13) 0.34705(11) 0.0568(4) 0.0486(5) Uani 1 d
O1 O 0.6553(4) 0.4601(4) 0.3571(18) 0.0489(12) Uani 1 d
C1 C 0.6122(5) 0.5058(5) 0.346(2) 0.0394(14) Uani 1 d
C2 C 0.6544(4) 0.6041(5) 0.475(2) 0.0409(14) Uani 1 d
C3 C 0.5131(5) 0.4638(5) 0.211(2) 0.0405(13) Uani 1 d
C4 C 0.7519(6) 0.6498(6) 0.590(2) 0.0468(15) Uani 1 d
N1 N 0.8315(6) 0.6883(7) 0.688(3) 0.0648(18) Uani 1 d
O4 O 1 0.7785(6) 1.148(3) 0.064(3) Uani 1 d
H4 H 0.959(7) 0.775(6) 0.95(3) 0.2 Uiso 1 d

loop_
_atom_site_aniso_label
_atom_site_aniso_U_11
_atom_site_aniso_U_22
_atom_site_aniso_U_33
_atom_site_aniso_U_23
_atom_site_aniso_U_13
_atom_site_aniso_U_12
K1 0.0437(8) 0.0437(8) 0.0391(10) 0 0 0.0219(4)
K2 0.134(5) 0.134(5) 0.111(7) 0 0 0.067(2)
Cl1 0.0570(10) 0.0411(8) 0.0513(9) -0.0018(7) 0.0008(7) 0.0272(8)
O1 0.049(3) 0.049(3) 0.062(3) 0.007(2) 0.006(2) 0.035(2)
C1 0.042(3) 0.038(3) 0.045(3) 0.008(3) 0.010(3) 0.026(3)
C2 0.037(3) 0.037(3) 0.051(4) 0.005(3) 0.004(3) 0.020(3)
C3 0.038(3) 0.039(3) 0.045(3) 0.008(3) 0.009(2) 0.019(3)
C4 0.044(4) 0.052(4) 0.052(4) 0.001(3) 0.000(3) 0.030(3)
N1 0.050(4) 0.074(4) 0.071(5) -0.006(4) -0.010(4) 0.032(3)
O4 0.012(2) 0.062(4) 0.100(8) -0.033(4) 0 0.0062(11)

loop_
_atom_type_symbol
_atom_type_description
_atom_type_scat_dispersion_real
_atom_type_scat_dispersion_imag
_atom_type_scat_source
C C 0.0181 0.0091 'International Tables Vol C Tables 4.2.6.8 and 6.1.1.4'
Cl Cl 0.3639 0.7018 'International Tables Vol C Tables 4.2.6.8 and 6.1.1.4'
K K 0.3868 1.0657 'International Tables Vol C Tables 4.2.6.8 and 6.1.1.4'
N N 0.0311 0.018 'International Tables Vol C Tables 4.2.6.8 and 6.1.1.4'
O O 0.0492 0.0322 'International Tables Vol C Tables 4.2.6.8 and 6.1.1.4'
H H 0 0 'International Tables Vol C Tables 4.2.6.8 and 6.1.1.4'

loop_
_geom_angle_atom_site_label_1
_geom_angle_atom_site_label_2
_geom_angle_atom_site_label_3
_geom_angle
_geom_angle_site_symmetry_1
_geom_angle_site_symmetry_3
O1 K1 O1 84.0(2) . 4_665
O1 K1 O1 84.0(2) . 2_655
O1 K1 O1 84.0(2) 4_665 2_655
O1 K1 O1 134.83(6) . 4_666
O1 K1 O1 79.64(16) 4_665 4_666
O1 K1 O1 134.83(6) 2_655 4_666
O1 K1 O1 134.83(6) . 2_656
O1 K1 O1 134.83(6) 4_665 2_656
O1 K1 O1 79.64(16) 2_655 2_656
O1 K1 O1 82.8(2) 4_666 2_656
O1 K1 O1 79.65(16) . 1_556
O1 K1 O1 134.83(6) 4_665 1_556
O1 K1 O1 134.83(6) 2_655 1_556
O1 K1 O1 82.8(2) 4_666 1_556
O1 K1 O1 82.8(2) 2_656 1_556
O1 K1 Cl1 151.96(15) . 2_656
O1 K1 Cl1 81.01(12) 4_665 2_656
O1 K1 Cl1 71.00(12) 2_655 2_656
O1 K1 Cl1 65.02(11) 4_666 2_656
O1 K1 Cl1 53.87(11) 2_656 2_656
O1 K1 Cl1 127.16(16) 1_556 2_656
O1 K1 Cl1 81.01(12) . 4_666
O1 K1 Cl1 71.00(12) 4_665 4_666
O1 K1 Cl1 151.96(16) 2_655 4_666
O1 K1 Cl1 53.87(11) 4_666 4_666
O1 K1 Cl1 127.16(16) 2_656 4_666
O1 K1 Cl1 65.02(11) 1_556 4_666
Cl1 K1 Cl1 115.69(3) 2_656 4_666
O1 K1 Cl1 71.00(12) . 1_556
O1 K1 Cl1 151.96(15) 4_665 1_556
O1 K1 Cl1 81.01(12) 2_655 1_556
O1 K1 Cl1 127.16(16) 4_666 1_556
O1 K1 Cl1 65.02(11) 2_656 1_556
O1 K1 Cl1 53.87(11) 1_556 1_556
Cl1 K1 Cl1 115.69(3) 2_656 1_556
Cl1 K1 Cl1 115.69(3) 4_666 1_556
O1 K1 K1 129.41(14) . 1_556
O1 K1 K1 129.41(14) 4_665 1_556
O1 K1 K1 129.41(14) 2_655 1_556
O1 K1 K1 49.76(14) 4_666 1_556
O1 K1 K1 49.76(14) 2_656 1_556
O1 K1 K1 49.76(13) 1_556 1_556
Cl1 K1 K1 77.85(5) 2_656 1_556
Cl1 K1 K1 77.85(5) 4_666 1_556
Cl1 K1 K1 77.85(5) 1_556 1_556
O1 K1 K1 50.59(14) . 1_554
O1 K1 K1 50.60(14) 4_665 1_554
O1 K1 K1 50.59(14) 2_655 1_554
O1 K1 K1 130.24(14) 4_666 1_554
O1 K1 K1 130.24(14) 2_656 1_554
O1 K1 K1 130.24(13) 1_556 1_554
Cl1 K1 K1 102.15(5) 2_656 1_554
Cl1 K1 K1 102.15(5) 4_666 1_554
Cl1 K1 K1 102.15(5) 1_556 1_554
K1 K1 K1 180 1_556 1_554
K2 K2 K2 180.000(11) 1_554 1_556
C3 Cl1 K1 100.0(2) . 1_554
C1 O1 K1 136.2(5) . .
C1 O1 K1 132.2(6) . 1_554
K1 O1 K1 79.65(16) . 1_554
O1 C1 C2 122.8(7) . .
O1 C1 C3 122.7(7) . .
C2 C1 C3 114.6(6) . .
C2 C2 C4 120.5(4) 3 .
C2 C2 C1 122.6(4) 3 .
C4 C2 C1 116.8(6) . .
C3 C3 C1 122.8(4) 3 .
C3 C3 Cl1 121.4(2) 3 .
C1 C3 Cl1 115.7(5) . .
N1 C4 C2 178.9(9) . .

loop_
_geom_bond_atom_site_label_1
_geom_bond_atom_site_label_2
_geom_bond_distance
_geom_bond_site_symmetry_2
K1 O1 2.759(6) .
K1 O1 2.759(6) 4_665
K1 O1 2.759(6) 2_655
K1 O1 2.792(6) 4_666
K1 O1 2.792(6) 2_656
K1 O1 2.792(6) 1_556
K1 Cl1 3.499(2) 2_656
K1 Cl1 3.499(2) 4_666
K1 Cl1 3.499(2) 1_556
K1 K1 3.555(5) 1_556
K1 K1 3.555(5) 1_554
K2 K2 3.555(5) 1_554
K2 K2 3.555(5) 1_556
Cl1 C3 1.715(7) .
Cl1 K1 3.499(2) 1_554
O1 C1 1.235(8) .
O1 K1 2.792(6) 1_554
C1 C2 1.444(9) .
C1 C3 1.464(10) .
C2 C2 1.400(13) 3
C2 C4 1.415(10) .
C3 C3 1.369(13) 3
C4 N1 1.159(12) .
O4 H4 0.95(11) .

loop_
_geom_torsion_atom_site_label_1
_geom_torsion_atom_site_label_2
_geom_torsion_atom_site_label_3
_geom_torsion_atom_site_label_4
_geom_torsion
_geom_torsion_site_symmetry_1
_geom_torsion_site_symmetry_4
K1 O1 C1 C2 94.4(8) . .
K1 O1 C1 C2 -139.1(6) 1_554 .
K1 O1 C1 C3 -83.7(10) . .
K1 O1 C1 C3 42.8(10) 1_554 .
O1 C1 C2 C2 -177.5(5) . 3
C3 C1 C2 C2 0.8(7) . 3
O1 C1 C2 C4 5.0(10) . .
C3 C1 C2 C4 -176.8(6) . .
O1 C1 C3 C3 177.5(5) . 3
C2 C1 C3 C3 -0.8(7) . 3
O1 C1 C3 Cl1 -1.6(10) . .
C2 C1 C3 Cl1 -179.8(5) . .
K1 Cl1 C3 C3 158.55(11) 1_554 3
K1 Cl1 C3 C1 -22.4(5) 1_554 .
